data_4133131
loop_
_publ_author_name
'Lehnherr, Dan'
'Ji, Yining'
'Neel, Andrew J.'
'Cohen, Ryan D.'
'Brunskill, Andrew P. J.'
'Yang, Junyu'
'Reibarkh, Mikhail'

_publ_section_title
;
 Discovery of a Photoinduced Dark Catalytic Cycle Using in Situ LED-NMR
 Spectroscopy.
;
_journal_issue 42
_journal_name_full 'Journal of the American Chemical Society'
_journal_page_first 13843
_journal_page_last 13853
_journal_paper_doi 10.1021/jacs.8b08596
_journal_volume 140
_journal_year 2018
_chemical_formula_moiety 'C32 H20 Fe1 O4,C1 H2 Cl2'
_chemical_formula_sum 'C33 H22 Cl2 Fe O4'
_chemical_formula_weight 609.25
_chemical_name_systematic
;
(\h^2^,\h^2^-Tetraphenylcyclopentadienone)-tricarbonyl-iron 
methylene chloride solvate
;
_space_group_crystal_system monoclinic
_space_group_IT_number 14
_space_group_name_Hall '-P 2ybc'
_space_group_name_H-M_alt 'P 1 21/c 1'
_atom_sites_solution_hydrogens geom
_atom_sites_solution_primary direct
_atom_sites_solution_secondary difmap
_audit_creation_method SHELXL-2016/6
_cell_angle_alpha 90
_cell_angle_beta 102.0253(10)
_cell_angle_gamma 90
_cell_formula_units_Z 4
_cell_length_a 10.2420(2)
_cell_length_b 11.6419(2)
_cell_length_c 23.9124(5)
_cell_measurement_reflns_used 5780
_cell_measurement_temperature 100(2)
_cell_measurement_theta_max 66.69
_cell_measurement_theta_min 12.29
_cell_volume 2788.66(9)
_computing_cell_refinement 'Bruker SAINT'
_computing_data_collection 'Bruker APEX2'
_computing_data_reduction 'Bruker SAINT'
_computing_molecular_graphics 'Bruker SHELXTL'
_computing_publication_material 'Bruker SHELXTL'
_computing_structure_refinement 'SHELXL-2016/6 (Sheldrick, 2016)'
_computing_structure_solution 'SHELXS-97 (Sheldrick 2008)'
_diffrn_ambient_temperature 100(2)
_diffrn_measured_fraction_theta_full 0.995
_diffrn_measured_fraction_theta_max 0.995
_diffrn_measurement_device_type 'Bruker APEX-II CCD'
_diffrn_measurement_method '\f and \w scans'
_diffrn_radiation_type CuK\a
_diffrn_radiation_wavelength 1.54178
_diffrn_reflns_av_R_equivalents 0.0316
_diffrn_reflns_av_unetI/netI 0.0269
_diffrn_reflns_Laue_measured_fraction_full 0.995
_diffrn_reflns_Laue_measured_fraction_max 0.995
_diffrn_reflns_limit_h_max 12
_diffrn_reflns_limit_h_min -12
_diffrn_reflns_limit_k_max 13
_diffrn_reflns_limit_k_min -12
_diffrn_reflns_limit_l_max 28
_diffrn_reflns_limit_l_min -27
_diffrn_reflns_number 19226
_diffrn_reflns_point_group_measured_fraction_full 0.995
_diffrn_reflns_point_group_measured_fraction_max 0.995
_diffrn_reflns_theta_full 66.600
_diffrn_reflns_theta_max 66.681
_diffrn_reflns_theta_min 3.780
_diffrn_source 'sealed-tube microsource X-ray generator'
_exptl_absorpt_coefficient_mu 6.408
_exptl_absorpt_correction_T_max 0.599
_exptl_absorpt_correction_T_min 0.453
_exptl_absorpt_correction_type multi-scan
_exptl_absorpt_process_details
; 
(SADABS; Sheldrick, 2003) 
;
_exptl_crystal_colour orange
_exptl_crystal_density_diffrn 1.451
_exptl_crystal_description block
_exptl_crystal_F_000 1248
_exptl_crystal_size_max 0.120
_exptl_crystal_size_mid 0.120
_exptl_crystal_size_min 0.080
_refine_diff_density_max 0.546
_refine_diff_density_min -0.531
_refine_diff_density_rms 0.050
_refine_ls_extinction_method none
_refine_ls_goodness_of_fit_ref 1.040
_refine_ls_hydrogen_treatment constr
_refine_ls_matrix_type full
_refine_ls_number_parameters 361
_refine_ls_number_reflns 4912
_refine_ls_number_restraints 0
_refine_ls_restrained_S_all 1.040
_refine_ls_R_factor_all 0.0317
_refine_ls_R_factor_gt 0.0302
_refine_ls_shift/su_max 0.000
_refine_ls_shift/su_mean 0.000
_refine_ls_structure_factor_coef Fsqd
_refine_ls_weighting_details 'w=1/[\s^2^(Fo^2^)+(0.0372P)^2^+2.0193P] where P=(Fo^2^+2Fc^2^)/3'
_refine_ls_weighting_scheme calc
_refine_ls_wR_factor_gt 0.0769
_refine_ls_wR_factor_ref 0.0779
_reflns_Friedel_coverage 0.000
_reflns_number_gt 4672
_reflns_number_total 4912
_reflns_threshold_expression 'I > 2\s(I)'
_cod_data_source_file ja8b08596_si_002.cif
_cod_data_source_block mdn004
_cod_depositor_comments
;
The following automatic conversions were performed:

data item '_atom_sites_solution_secondary' value 'diffmap' was
changed to 'difmap'.

Automatic conversion script
Id: cif_fix_values 6909 2019-04-08 15:41:33Z antanas 
;
_cod_original_sg_symbol_H-M 'P 21/c'
_cod_database_code 4133131
_shelx_shelxl_version_number 2016/6
_shelx_space_group_comment
; 
The symmetry employed for this shelxl refinement is uniquely defined 
by the following loop, which should always be used as a source of 
symmetry information in preference to the above space-group names. 
They are only intended as comments. 
;

loop_
_space_group_symop_operation_xyz
'x, y, z'
'-x, y+1/2, -z+1/2'
'-x, -y, -z'
'x, -y-1/2, z-1/2'

loop_
_atom_site_label
_atom_site_type_symbol
_atom_site_fract_x
_atom_site_fract_y
_atom_site_fract_z
_atom_site_U_iso_or_equiv
_atom_site_adp_type
_atom_site_occupancy
_atom_site_site_symmetry_order
_atom_site_calc_flag
_atom_site_refinement_flags_posn
_atom_site_refinement_flags_adp
Fe1 Fe 0.09134(2) 0.31822(2) 0.31699(2) 0.01171(9) Uani 1 1 d . .
O1 O 0.08605(12) 0.03378(11) 0.28421(5) 0.0195(3) Uani 1 1 d . .
C1 C 0.12651(16) 0.11481(15) 0.31604(7) 0.0137(3) Uani 1 1 d . .
O2 O 0.21260(14) 0.54056(12) 0.29964(6) 0.0269(3) Uani 1 1 d . .
C2 C 0.24236(17) 0.19233(15) 0.31598(7) 0.0136(3) Uani 1 1 d . .
C3 C 0.26753(16) 0.25595(15) 0.36864(7) 0.0126(3) Uani 1 1 d . .
O3 O -0.01896(16) 0.26905(14) 0.19524(6) 0.0340(4) Uani 1 1 d . .
O4 O -0.14395(15) 0.43129(14) 0.34372(6) 0.0334(4) Uani 1 1 d . .
C4 C 0.15641(16) 0.23973(14) 0.39627(7) 0.0123(3) Uani 1 1 d . .
C5 C 0.06177(16) 0.16585(15) 0.36003(7) 0.0128(3) Uani 1 1 d . .
C6 C 0.32983(17) 0.18507(16) 0.27401(7) 0.0156(4) Uani 1 1 d . .
C7 C 0.39932(19) 0.28031(17) 0.25982(8) 0.0210(4) Uani 1 1 d . .
H7A H 0.390297 0.352482 0.277167 0.025 Uiso 1 1 calc R U
C8 C 0.48143(19) 0.27049(19) 0.22063(8) 0.0232(4) Uani 1 1 d . .
H8A H 0.529613 0.335497 0.211913 0.028 Uiso 1 1 calc R U
C9 C 0.49342(18) 0.16603(19) 0.19411(8) 0.0230(4) Uani 1 1 d . .
H9A H 0.549729 0.159434 0.167329 0.028 Uiso 1 1 calc R U
C10 C 0.42315(18) 0.07186(18) 0.20685(8) 0.0215(4) Uani 1 1 d . .
H10A H 0.429876 0.000698 0.188208 0.026 Uiso 1 1 calc R U
C11 C 0.34219(17) 0.08055(16) 0.24700(7) 0.0172(4) Uani 1 1 d . .
H11A H 0.295299 0.014967 0.255963 0.021 Uiso 1 1 calc R U
C12 C 0.39478(17) 0.31522(15) 0.39324(7) 0.0138(3) Uani 1 1 d . .
C13 C 0.51294(18) 0.25365(16) 0.39664(7) 0.0178(4) Uani 1 1 d . .
H13A H 0.509580 0.176799 0.383057 0.021 Uiso 1 1 calc R U
C14 C 0.63549(18) 0.30354(17) 0.41970(8) 0.0210(4) Uani 1 1 d . .
H14A H 0.715327 0.260505 0.422256 0.025 Uiso 1 1 calc R U
C15 C 0.64144(18) 0.41616(17) 0.43899(7) 0.0199(4) Uani 1 1 d . .
H15A H 0.725297 0.451007 0.453988 0.024 Uiso 1 1 calc R U
C16 C 0.52435(18) 0.47757(16) 0.43627(7) 0.0173(4) Uani 1 1 d . .
H16A H 0.528224 0.554554 0.449691 0.021 Uiso 1 1 calc R U
C17 C 0.40129(17) 0.42744(15) 0.41406(7) 0.0144(3) Uani 1 1 d . .
H17A H 0.321483 0.469682 0.413063 0.017 Uiso 1 1 calc R U
C18 C 0.15273(17) 0.27556(15) 0.45569(7) 0.0138(3) Uani 1 1 d . .
C19 C 0.26539(18) 0.25684(15) 0.49908(7) 0.0169(4) Uani 1 1 d . .
H19A H 0.344585 0.227026 0.489810 0.020 Uiso 1 1 calc R U
C20 C 0.2623(2) 0.28154(17) 0.55570(8) 0.0225(4) Uani 1 1 d . .
H20A H 0.339530 0.268639 0.584799 0.027 Uiso 1 1 calc R U
C21 C 0.1478(2) 0.32476(17) 0.56997(8) 0.0259(4) Uani 1 1 d . .
H21A H 0.145927 0.341214 0.608712 0.031 Uiso 1 1 calc R U
C22 C 0.0356(2) 0.34387(18) 0.52728(8) 0.0256(4) Uani 1 1 d . .
H22A H -0.043157 0.373971 0.536851 0.031 Uiso 1 1 calc R U
C23 C 0.03757(19) 0.31925(16) 0.47049(8) 0.0203(4) Uani 1 1 d . .
H23A H -0.039992 0.332262 0.441599 0.024 Uiso 1 1 calc R U
C24 C -0.06295(16) 0.11557(15) 0.37150(7) 0.0138(3) Uani 1 1 d . .
C25 C -0.17910(17) 0.11519(16) 0.32904(7) 0.0163(4) Uani 1 1 d . .
H25A H -0.180580 0.154581 0.294119 0.020 Uiso 1 1 calc R U
C26 C -0.29262(18) 0.05801(16) 0.33713(8) 0.0191(4) Uani 1 1 d . .
H26A H -0.370858 0.058057 0.307691 0.023 Uiso 1 1 calc R U
C27 C -0.29225(18) 0.00100(16) 0.38785(8) 0.0205(4) Uani 1 1 d . .
H27A H -0.369752 -0.038590 0.393299 0.025 Uiso 1 1 calc R U
C28 C -0.17793(19) 0.00201(18) 0.43071(8) 0.0234(4) Uani 1 1 d . .
H28A H -0.177657 -0.036099 0.465865 0.028 Uiso 1 1 calc R U
C29 C -0.06363(18) 0.05844(16) 0.42260(8) 0.0196(4) Uani 1 1 d . .
H29A H 0.014469 0.058013 0.452110 0.024 Uiso 1 1 calc R U
C30 C 0.16649(18) 0.45368(16) 0.30545(7) 0.0176(4) Uani 1 1 d . .
C31 C 0.02003(19) 0.29044(17) 0.24219(8) 0.0204(4) Uani 1 1 d . .
C32 C -0.05152(19) 0.38925(17) 0.33330(8) 0.0200(4) Uani 1 1 d . .
C1S C 0.2255(2) 0.8653(2) 0.42320(13) 0.0472(7) Uani 1 1 d . .
H1SA H 0.175906 0.863640 0.454588 0.057 Uiso 1 1 calc R U
H1SB H 0.161106 0.884018 0.387381 0.057 Uiso 1 1 calc R U
Cl1 Cl 0.34759(6) 0.97348(5) 0.43721(3) 0.04690(16) Uani 1 1 d . .
Cl2 Cl 0.29344(6) 0.72970(5) 0.41664(3) 0.04328(15) Uani 1 1 d . .

loop_
_atom_site_aniso_label
_atom_site_aniso_U_11
_atom_site_aniso_U_22
_atom_site_aniso_U_33
_atom_site_aniso_U_23
_atom_site_aniso_U_13
_atom_site_aniso_U_12
Fe1 0.01181(14) 0.01129(15) 0.01183(14) 0.00002(10) 0.00199(10) 0.00041(10)
O1 0.0186(6) 0.0166(7) 0.0233(6) -0.0082(5) 0.0041(5) -0.0035(5)
C1 0.0126(8) 0.0116(8) 0.0161(8) 0.0002(7) 0.0015(6) 0.0012(7)
O2 0.0302(7) 0.0217(8) 0.0258(7) 0.0077(6) -0.0010(6) -0.0076(6)
C2 0.0126(8) 0.0121(8) 0.0156(8) -0.0007(6) 0.0020(6) 0.0016(6)
C3 0.0125(8) 0.0107(8) 0.0139(8) 0.0015(6) 0.0015(6) 0.0013(6)
O3 0.0469(9) 0.0316(9) 0.0178(7) -0.0048(6) -0.0064(6) 0.0027(7)
O4 0.0325(8) 0.0391(9) 0.0329(8) 0.0134(7) 0.0169(6) 0.0210(7)
C4 0.0123(8) 0.0105(8) 0.0134(8) 0.0009(6) 0.0014(6) 0.0004(6)
C5 0.0123(8) 0.0117(8) 0.0136(8) 0.0012(6) 0.0010(6) 0.0014(6)
C6 0.0120(8) 0.0204(10) 0.0138(8) -0.0008(7) 0.0010(6) 0.0018(7)
C7 0.0218(9) 0.0202(10) 0.0225(9) -0.0019(8) 0.0079(7) -0.0001(8)
C8 0.0200(9) 0.0291(11) 0.0223(9) 0.0035(8) 0.0087(7) 0.0007(8)
C9 0.0181(9) 0.0371(12) 0.0139(8) 0.0015(8) 0.0037(7) 0.0076(8)
C10 0.0179(9) 0.0294(11) 0.0159(8) -0.0061(8) 0.0006(7) 0.0063(8)
C11 0.0124(8) 0.0210(10) 0.0165(8) -0.0039(7) -0.0007(6) 0.0011(7)
C12 0.0138(8) 0.0157(9) 0.0120(8) 0.0008(6) 0.0031(6) -0.0025(7)
C13 0.0167(8) 0.0170(9) 0.0198(9) -0.0030(7) 0.0039(7) -0.0013(7)
C14 0.0139(9) 0.0241(10) 0.0249(9) -0.0003(8) 0.0038(7) -0.0001(7)
C15 0.0159(8) 0.0250(10) 0.0180(8) -0.0001(7) 0.0019(7) -0.0084(7)
C16 0.0227(9) 0.0156(9) 0.0140(8) -0.0004(7) 0.0045(7) -0.0057(7)
C17 0.0158(8) 0.0152(9) 0.0127(8) -0.0002(7) 0.0044(6) -0.0017(7)
C18 0.0176(8) 0.0103(8) 0.0135(8) -0.0012(6) 0.0036(6) -0.0044(7)
C19 0.0191(9) 0.0138(9) 0.0173(8) 0.0004(7) 0.0022(7) -0.0052(7)
C20 0.0310(10) 0.0179(10) 0.0159(9) 0.0008(7) -0.0011(7) -0.0102(8)
C21 0.0451(12) 0.0190(10) 0.0156(9) -0.0030(7) 0.0112(8) -0.0079(9)
C22 0.0333(11) 0.0233(10) 0.0243(10) -0.0038(8) 0.0151(8) 0.0004(9)
C23 0.0214(9) 0.0220(10) 0.0182(9) 0.0000(7) 0.0058(7) -0.0003(7)
C24 0.0131(8) 0.0104(8) 0.0179(8) -0.0033(7) 0.0034(6) -0.0007(6)
C25 0.0160(8) 0.0178(9) 0.0146(8) -0.0009(7) 0.0023(6) 0.0000(7)
C26 0.0138(8) 0.0203(10) 0.0216(9) -0.0038(7) -0.0001(7) -0.0010(7)
C27 0.0159(8) 0.0175(9) 0.0281(10) -0.0006(8) 0.0050(7) -0.0057(7)
C28 0.0232(9) 0.0229(10) 0.0228(9) 0.0059(8) 0.0018(7) -0.0070(8)
C29 0.0164(9) 0.0193(9) 0.0201(9) 0.0041(7) -0.0033(7) -0.0031(7)
C30 0.0172(8) 0.0196(10) 0.0148(8) 0.0023(7) 0.0005(7) 0.0022(7)
C31 0.0211(9) 0.0161(9) 0.0229(10) 0.0009(7) 0.0023(7) 0.0015(7)
C32 0.0234(10) 0.0184(9) 0.0181(9) 0.0061(7) 0.0042(7) 0.0034(8)
C1S 0.0334(12) 0.0299(13) 0.0761(18) -0.0185(13) 0.0066(12) 0.0019(10)
Cl1 0.0434(3) 0.0314(3) 0.0646(4) -0.0030(3) 0.0082(3) -0.0065(2)
Cl2 0.0536(3) 0.0270(3) 0.0526(3) -0.0020(2) 0.0187(3) 0.0106(2)

loop_
_atom_type_symbol
_atom_type_description
_atom_type_scat_dispersion_real
_atom_type_scat_dispersion_imag
_atom_type_scat_source
C C 0.0181 0.0091 'International Tables Vol C Tables 4.2.6.8 and 6.1.1.4'
H H 0.0000 0.0000 'International Tables Vol C Tables 4.2.6.8 and 6.1.1.4'
O O 0.0492 0.0322 'International Tables Vol C Tables 4.2.6.8 and 6.1.1.4'
Fe Fe -1.1336 3.1974 'International Tables Vol C Tables 4.2.6.8 and 6.1.1.4'
Cl Cl 0.3639 0.7018 'International Tables Vol C Tables 4.2.6.8 and 6.1.1.4'

loop_
_geom_angle_atom_site_label_1
_geom_angle_atom_site_label_2
_geom_angle_atom_site_label_3
_geom_angle
C32 Fe1 C30 91.36(8)
C32 Fe1 C31 96.75(8)
C30 Fe1 C31 95.87(8)
C32 Fe1 C4 97.18(7)
C30 Fe1 C4 117.21(7)
C31 Fe1 C4 143.60(8)
C32 Fe1 C3 132.36(7)
C30 Fe1 C3 92.88(7)
C31 Fe1 C3 129.83(8)
C4 Fe1 C3 40.40(6)
C32 Fe1 C5 94.31(7)
C30 Fe1 C5 157.32(7)
C31 Fe1 C5 105.22(8)
C4 Fe1 C5 40.27(6)
C3 Fe1 C5 67.26(6)
C32 Fe1 C2 160.94(8)
C30 Fe1 C2 105.41(7)
C31 Fe1 C2 90.59(8)
C4 Fe1 C2 67.31(6)
C3 Fe1 C2 39.74(6)
C5 Fe1 C2 66.75(6)
C32 Fe1 C1 126.08(7)
C30 Fe1 C1 142.56(7)
C31 Fe1 C1 81.08(7)
C4 Fe1 C1 63.59(6)
C3 Fe1 C1 63.28(6)
C5 Fe1 C1 37.70(6)
C2 Fe1 C1 37.87(6)
O1 C1 C5 127.26(16)
O1 C1 C2 129.04(16)
C5 C1 C2 103.43(14)
O1 C1 Fe1 137.11(12)
C5 C1 Fe1 60.39(9)
C2 C1 Fe1 61.51(9)
C3 C2 C6 126.87(15)
C3 C2 C1 107.97(14)
C6 C2 C1 124.07(15)
C3 C2 Fe1 68.56(9)
C6 C2 Fe1 126.10(12)
C1 C2 Fe1 80.62(10)
C2 C3 C4 108.62(14)
C2 C3 C12 124.71(15)
C4 C3 C12 126.23(15)
C2 C3 Fe1 71.70(9)
C4 C3 Fe1 69.51(9)
C12 C3 Fe1 130.63(12)
C5 C4 C3 107.37(14)
C5 C4 C18 126.37(15)
C3 C4 C18 125.43(15)
C5 C4 Fe1 70.59(9)
C3 C4 Fe1 70.09(9)
C18 C4 Fe1 132.70(12)
C4 C5 C1 108.78(14)
C4 C5 C24 128.45(15)
C1 C5 C24 120.28(15)
C4 C5 Fe1 69.14(9)
C1 C5 Fe1 81.91(10)
C24 C5 Fe1 129.87(12)
C11 C6 C7 118.66(16)
C11 C6 C2 119.32(16)
C7 C6 C2 122.01(16)
C8 C7 C6 120.63(18)
C8 C7 H7A 119.7
C6 C7 H7A 119.7
C7 C8 C9 120.26(19)
C7 C8 H8A 119.9
C9 C8 H8A 119.9
C10 C9 C8 119.68(17)
C10 C9 H9A 120.2
C8 C9 H9A 120.2
C9 C10 C11 120.38(18)
C9 C10 H10A 119.8
C11 C10 H10A 119.8
C6 C11 C10 120.35(18)
C6 C11 H11A 119.8
C10 C11 H11A 119.8
C13 C12 C17 118.97(16)
C13 C12 C3 117.65(16)
C17 C12 C3 123.36(16)
C14 C13 C12 120.66(17)
C14 C13 H13A 119.7
C12 C13 H13A 119.7
C15 C14 C13 120.06(17)
C15 C14 H14A 120.0
C13 C14 H14A 120.0
C16 C15 C14 119.63(17)
C16 C15 H15A 120.2
C14 C15 H15A 120.2
C15 C16 C17 120.54(17)
C15 C16 H16A 119.7
C17 C16 H16A 119.7
C16 C17 C12 120.12(16)
C16 C17 H17A 119.9
C12 C17 H17A 119.9
C23 C18 C19 118.60(16)
C23 C18 C4 122.32(15)
C19 C18 C4 118.90(16)
C20 C19 C18 120.50(17)
C20 C19 H19A 119.7
C18 C19 H19A 119.7
C21 C20 C19 120.50(18)
C21 C20 H20A 119.7
C19 C20 H20A 119.7
C20 C21 C22 119.48(17)
C20 C21 H21A 120.3
C22 C21 H21A 120.3
C21 C22 C23 120.45(19)
C21 C22 H22A 119.8
C23 C22 H22A 119.8
C22 C23 C18 120.47(18)
C22 C23 H23A 119.8
C18 C23 H23A 119.8
C29 C24 C25 118.56(16)
C29 C24 C5 120.88(15)
C25 C24 C5 120.28(15)
C26 C25 C24 120.84(16)
C26 C25 H25A 119.6
C24 C25 H25A 119.6
C27 C26 C25 120.23(16)
C27 C26 H26A 119.9
C25 C26 H26A 119.9
C26 C27 C28 119.49(17)
C26 C27 H27A 120.3
C28 C27 H27A 120.3
C27 C28 C29 120.45(17)
C27 C28 H28A 119.8
C29 C28 H28A 119.8
C28 C29 C24 120.41(16)
C28 C29 H29A 119.8
C24 C29 H29A 119.8
O2 C30 Fe1 177.81(17)
O3 C31 Fe1 176.23(18)
O4 C32 Fe1 177.99(18)
Cl2 C1S Cl1 112.57(14)
Cl2 C1S H1SA 109.1
Cl1 C1S H1SA 109.1
Cl2 C1S H1SB 109.1
Cl1 C1S H1SB 109.1
H1SA C1S H1SB 107.8

loop_
_geom_bond_atom_site_label_1
_geom_bond_atom_site_label_2
_geom_bond_distance
Fe1 C32 1.7930(19)
Fe1 C30 1.8011(19)
Fe1 C31 1.8145(19)
Fe1 C4 2.0849(16)
Fe1 C3 2.0926(16)
Fe1 C5 2.1043(17)
Fe1 C2 2.1345(17)
Fe1 C1 2.3962(17)
O1 C1 1.229(2)
C1 C5 1.480(2)
C1 C2 1.491(2)
O2 C30 1.137(2)
C2 C3 1.437(2)
C2 C6 1.480(2)
C3 C4 1.442(2)
C3 C12 1.484(2)
O3 C31 1.138(2)
O4 C32 1.138(2)
C4 C5 1.442(2)
C4 C18 1.489(2)
C5 C24 1.482(2)
C6 C11 1.396(3)
C6 C7 1.397(3)
C7 C8 1.388(3)
C7 H7A 0.9500
C8 C9 1.389(3)
C8 H8A 0.9500
C9 C10 1.380(3)
C9 H9A 0.9500
C10 C11 1.397(3)
C10 H10A 0.9500
C11 H11A 0.9500
C12 C13 1.394(3)
C12 C17 1.395(2)
C13 C14 1.389(3)
C13 H13A 0.9500
C14 C15 1.387(3)
C14 H14A 0.9500
C15 C16 1.386(3)
C15 H15A 0.9500
C16 C17 1.390(2)
C16 H16A 0.9500
C17 H17A 0.9500
C18 C23 1.396(3)
C18 C19 1.399(2)
C19 C20 1.391(3)
C19 H19A 0.9500
C20 C21 1.383(3)
C20 H20A 0.9500
C21 C22 1.387(3)
C21 H21A 0.9500
C22 C23 1.392(3)
C22 H22A 0.9500
C23 H23A 0.9500
C24 C29 1.393(3)
C24 C25 1.394(2)
C25 C26 1.388(3)
C25 H25A 0.9500
C26 C27 1.382(3)
C26 H26A 0.9500
C27 C28 1.386(3)
C27 H27A 0.9500
C28 C29 1.391(3)
C28 H28A 0.9500
C29 H29A 0.9500
C1S Cl2 1.746(2)
C1S Cl1 1.757(3)
C1S H1SA 0.9900
C1S H1SB 0.9900

loop_
_geom_torsion_atom_site_label_1
_geom_torsion_atom_site_label_2
_geom_torsion_atom_site_label_3
_geom_torsion_atom_site_label_4
_geom_torsion
O1 C1 C2 C3 -167.02(17)
C5 C1 C2 C3 18.72(17)
Fe1 C1 C2 C3 63.70(11)
O1 C1 C2 C6 1.8(3)
C5 C1 C2 C6 -172.50(15)
Fe1 C1 C2 C6 -127.53(17)
O1 C1 C2 Fe1 129.28(18)
C5 C1 C2 Fe1 -44.97(11)
C6 C2 C3 C4 179.76(16)
C1 C2 C3 C4 -11.87(19)
Fe1 C2 C3 C4 59.98(11)
C6 C2 C3 C12 -7.5(3)
C1 C2 C3 C12 160.91(15)
Fe1 C2 C3 C12 -127.25(17)
C6 C2 C3 Fe1 119.78(17)
C1 C2 C3 Fe1 -71.85(11)
C2 C3 C4 C5 -0.28(19)
C12 C3 C4 C5 -172.92(16)
Fe1 C3 C4 C5 61.07(11)
C2 C3 C4 C18 169.78(16)
C12 C3 C4 C18 -2.9(3)
Fe1 C3 C4 C18 -128.87(17)
C2 C3 C4 Fe1 -61.35(12)
C12 C3 C4 Fe1 126.01(17)
C3 C4 C5 C1 12.48(19)
C18 C4 C5 C1 -157.47(16)
Fe1 C4 C5 C1 73.22(12)
C3 C4 C5 C24 174.26(16)
C18 C4 C5 C24 4.3(3)
Fe1 C4 C5 C24 -124.99(18)
C3 C4 C5 Fe1 -60.75(11)
C18 C4 C5 Fe1 129.31(17)
O1 C1 C5 C4 166.56(17)
C2 C1 C5 C4 -19.05(18)
Fe1 C1 C5 C4 -64.65(11)
O1 C1 C5 C24 3.0(3)
C2 C1 C5 C24 177.42(14)
Fe1 C1 C5 C24 131.82(16)
O1 C1 C5 Fe1 -128.79(18)
C2 C1 C5 Fe1 45.60(11)
C3 C2 C6 C11 141.25(18)
C1 C2 C6 C11 -25.4(2)
Fe1 C2 C6 C11 -129.82(15)
C3 C2 C6 C7 -39.7(3)
C1 C2 C6 C7 153.67(17)
Fe1 C2 C6 C7 49.2(2)
C11 C6 C7 C8 -1.5(3)
C2 C6 C7 C8 179.48(17)
C6 C7 C8 C9 1.3(3)
C7 C8 C9 C10 0.1(3)
C8 C9 C10 C11 -1.2(3)
C7 C6 C11 C10 0.3(3)
C2 C6 C11 C10 179.40(16)
C9 C10 C11 C6 1.0(3)
C2 C3 C12 C13 -48.5(2)
C4 C3 C12 C13 123.05(19)
Fe1 C3 C12 C13 -143.68(14)
C2 C3 C12 C17 133.07(18)
C4 C3 C12 C17 -55.4(2)
Fe1 C3 C12 C17 37.8(2)
C17 C12 C13 C14 -0.8(3)
C3 C12 C13 C14 -179.39(16)
C12 C13 C14 C15 -0.8(3)
C13 C14 C15 C16 1.4(3)
C14 C15 C16 C17 -0.4(3)
C15 C16 C17 C12 -1.2(3)
C13 C12 C17 C16 1.9(2)
C3 C12 C17 C16 -179.69(15)
C5 C4 C18 C23 -49.2(3)
C3 C4 C18 C23 142.65(18)
Fe1 C4 C18 C23 47.6(2)
C5 C4 C18 C19 125.90(19)
C3 C4 C18 C19 -42.3(2)
Fe1 C4 C18 C19 -137.33(15)
C23 C18 C19 C20 -0.1(3)
C4 C18 C19 C20 -175.35(16)
C18 C19 C20 C21 0.1(3)
C19 C20 C21 C22 -0.3(3)
C20 C21 C22 C23 0.4(3)
C21 C22 C23 C18 -0.3(3)
C19 C18 C23 C22 0.2(3)
C4 C18 C23 C22 175.28(17)
C4 C5 C24 C29 -49.6(3)
C1 C5 C24 C29 110.38(19)
Fe1 C5 C24 C29 -143.64(15)
C4 C5 C24 C25 136.52(19)
C1 C5 C24 C25 -63.5(2)
Fe1 C5 C24 C25 42.5(2)
C29 C24 C25 C26 -0.8(3)
C5 C24 C25 C26 173.27(16)
C24 C25 C26 C27 0.4(3)
C25 C26 C27 C28 0.4(3)
C26 C27 C28 C29 -0.9(3)
C27 C28 C29 C24 0.6(3)
C25 C24 C29 C28 0.3(3)
C5 C24 C29 C28 -173.75(18)
